data_2003120
loop_
_publ_author_name
'Peterkov\'a, J.'
'Dusek, M.'
'Petr\'icek, V.'
'Loub, J.'

_publ_section_title
;
 Structures of Fluoroarsenates KAsF~6<i>n~</i>(OH)~<i>n~</i>, <i>n</i>
 = 0, 1, 2: Application of the Heavy-Atom Method for Modulated
 Structures
;
_journal_issue 6
_journal_name_full 'Acta Crystallographica Section B'
_journal_page_first 809
_journal_page_last 818
_journal_paper_doi 10.1107/S0108768198006351
_journal_volume 54
_journal_year 1998
_chemical_formula_iupac 'K As F6'
_chemical_formula_moiety 'As F6 K'
_chemical_formula_sum 'As F6 K'
_chemical_formula_weight 228.008
_chemical_name_systematic
;
potassium hexafluoroarsenate
;
_space_group_crystal_system trigonal
_space_group_IT_number 148
_space_group_name_Hall '-R 3'
_space_group_name_H-M_alt 'R -3 :H'
_cell_angle_alpha 90
_cell_angle_beta 90
_cell_angle_gamma 120
_cell_formula_units_Z 3
_cell_length_a 7.3480(10)
_cell_length_b 7.3480(10)
_cell_length_c 7.274(8)
_cell_measurement_reflns_used 45
_cell_measurement_temperature 291
_cell_measurement_theta_max 16
_cell_measurement_theta_min 7
_cell_volume 340.1(4)
_computing_cell_refinement 'HW Petricek 1994)'
_computing_data_collection 'HW Petricek 1994'
_computing_data_reduction 'JANA96 Petricek&Dusek 1996'
_computing_publication_material '     '
_computing_structure_refinement 'JANA96 Petricek&Dusek 1996'
_computing_structure_solution 'JANA96 Petricek&Dusek 1996'
_diffrn_ambient_temperature 291
_diffrn_measurement_device 'Hilger&Watts diffractometer'
_diffrn_measurement_method \w-2q
_diffrn_radiation_source 'X-ray tube'
_diffrn_radiation_type 'Ag K\a'
_diffrn_radiation_wavelength 0.5609
_diffrn_reflns_av_R_equivalents 5.54
_diffrn_reflns_limit_h_max 13
_diffrn_reflns_limit_h_min -13
_diffrn_reflns_limit_k_max 13
_diffrn_reflns_limit_k_min -13
_diffrn_reflns_limit_l_max 12
_diffrn_reflns_limit_l_min 0
_diffrn_reflns_number 1359
_diffrn_reflns_theta_max 30.0
_diffrn_reflns_theta_min 14.3
_diffrn_standards_decay_% 11
_diffrn_standards_interval_count 30
_diffrn_standards_number 3
_exptl_absorpt_coefficient_mu 4.45
_exptl_crystal_colour colourless
_exptl_crystal_density_diffrn 3.339(3)
_exptl_crystal_density_meas 3.289(5)
_exptl_crystal_density_method flotation
_exptl_crystal_description prism
_exptl_crystal_F_000 318
_exptl_crystal_size_max 0.3
_exptl_crystal_size_mid 0.2
_exptl_crystal_size_min 0.2
_refine_diff_density_max 0.3
_refine_diff_density_min -1.67
_refine_ls_extinction_coef 140E1(12)
_refine_ls_extinction_method 'B-C type 2 isotropic'
_refine_ls_goodness_of_fit_obs 1.82
_refine_ls_hydrogen_treatment refxyz
_refine_ls_matrix_type full
_refine_ls_number_parameters 15
_refine_ls_number_reflns 453
_refine_ls_R_factor_all .024
_refine_ls_R_factor_obs .024
_refine_ls_shift/esd_max .001
_refine_ls_shift/esd_mean .001
_refine_ls_structure_factor_coef F
_refine_ls_weighting_details w=1/(\s^2^(F)+0.003F^2^)
_refine_ls_weighting_scheme calc
_refine_ls_wR_factor_all .031
_refine_ls_wR_factor_obs .031
_reflns_number_observed 453
_reflns_number_total 456
_reflns_observed_criterion F>3.0\s(F)
_cod_data_source_file sh0109.cif
_cod_data_source_block A
_cod_depositor_comments
;
 Changing the space group from '-P 3' to '-R 3' after consulting the original
 publication. All related space group information was changed accordingly.

 Antanas Vaitkus,
 2017-07-04

The following automatic conversions were performed:

'_refine_ls_weighting_scheme' value 'calc w=1/(\s^2^(F)+0.003F^2^)'
was changed to 'calc'. New tag '_refine_ls_weighting_details' was
created. The value of the new tag was set to
'w=1/(\s^2^(F)+0.003F^2^)'.

Automatic conversion script
Id: cif_fix_values 3143 2015-03-26 13:38:13Z robertas 
;
_cod_original_cell_volume 340.10(10)
_cod_original_sg_symbol_H-M 'R -3'
_cod_database_code 2003120

loop_
_space_group_symop_id
_space_group_symop_operation_xyz
1 x,y,z
2 -y,x-y,z
3 -x+y,-x,z
4 -x,-y,-z
5 y,-x+y,-z
6 x-y,x,-z
7 x+2/3,y+1/3,z+1/3
8 -y+2/3,x-y+1/3,z+1/3
9 -x+y+2/3,-x+1/3,z+1/3
10 -x+2/3,-y+1/3,-z+1/3
11 y+2/3,-x+y+1/3,-z+1/3
12 x-y+2/3,x+1/3,-z+1/3
13 x+1/3,y+2/3,z+2/3
14 -y+1/3,x-y+2/3,z+2/3
15 -x+y+1/3,-x+2/3,z+2/3
16 -x+1/3,-y+2/3,-z+2/3
17 y+1/3,-x+y+2/3,-z+2/3
18 x-y+1/3,x+2/3,-z+2/3

loop_
_atom_site_aniso_label
_atom_site_aniso_U_11
_atom_site_aniso_U_22
_atom_site_aniso_U_33
_atom_site_aniso_U_12
_atom_site_aniso_U_13
_atom_site_aniso_U_23
K 0.0349(2) 0.0349(2) 0.0255(3) 0.01740(10) 0.0000 0.0000
As 0.02060(10) 0.02060(10) 0.0196(2) 0.01029(6) 0.0000 0.0000
F 0.0406(5) 0.0316(5) 0.0413(5) 0.0147(4) -0.0090(4) -0.0145(4)

loop_
_atom_site_label
_atom_site_fract_x
_atom_site_fract_y
_atom_site_fract_z
_atom_site_U_iso_or_equiv
_atom_site_thermal_displace_type
_atom_site_calc_flag
_atom_site_calc_attached_atom
K 0.33333 0.66667 0.16667 0.0705(4) Uani ? ?
As 0.00000 0.00000 0.00000 0.0457(2) Uani ? ?
F 0.1292(2) 0.2165(2) 0.1381(2) 0.0893(9) Uani ? ?

loop_
_atom_type_symbol
_atom_type_scat_dispersion_real
_atom_type_scat_dispersion_imag
_atom_type_scat_source
As .196 1.332 International_Tables_Vol_IV_Table_2.2B
K .118 .156 International_Tables_Vol_IV_Table_2.2B
F .006 .006 International_Tables_Vol_IV_Table_2.2B
O .003 .004 International_Tables_Vol_IV_Table_2.2B
H 0 0 International_Tables_Vol_IV_Table_2.2B

loop_
_geom_angle_atom_site_label_1
_geom_angle_atom_site_label_2
_geom_angle_atom_site_label_3
_geom_angle_site_symmetry_1
_geom_angle_site_symmetry_2
_geom_angle_site_symmetry_3
_geom_angle
_geom_angle_publ_flag
F As F1 . . 90.95(7) . yes

loop_
_geom_bond_atom_site_label_1
_geom_bond_atom_site_label_2
_geom_bond_site_symmetry_1
_geom_bond_site_symmetry_2
_geom_bond_distance
_geom_bond_publ_flag
As F . . 1.7120(10) yes
